data_4331562
loop_
_publ_author_name
'Romerosa, Antonio'
'Campos-Malpartida, Tatiana'
'Lidrissi, Chaker'
'Saoud, Mustapha'
'Serrano-Ruiz, Manuel'
'Peruzzini, Maurizio'
'Garrido-C\'ardenas, Jose Antonio'
'Garc\'ia-Maroto, Federico'

_publ_section_title
;
 Synthesis, Characterization, and DNA Binding of New Water-Soluble
 Cyclopentadienyl Ruthenium(II) Complexes Incorporating Phosphines
;
_journal_issue 3
_journal_name_full 'Inorganic Chemistry'
_journal_page_first 1289
_journal_page_last 1298
_journal_paper_doi 10.1021/ic051053q
_journal_volume 45
_journal_year 2006
_chemical_formula_sum 'C29 H32 I N3 P2 Ru'
_chemical_formula_weight 712.49
_chemical_name_systematic
; 
 ? 
;
_space_group_IT_number 14
_symmetry_cell_setting monoclinic
_symmetry_space_group_name_Hall '-P 2yn'
_symmetry_space_group_name_H-M 'P 1 21/n 1'
_atom_sites_solution_hydrogens geom
_atom_sites_solution_primary direct
_atom_sites_solution_secondary difmap
_audit_creation_method SHELXL-97
_cell_angle_alpha 90.00
_cell_angle_beta 98.4990(10)
_cell_angle_gamma 90.00
_cell_formula_units_Z 4
_cell_length_a 9.8910(4)
_cell_length_b 18.8230(7)
_cell_length_c 14.4419(6)
_cell_measurement_reflns_used 3433
_cell_measurement_temperature 100(2)
_cell_measurement_theta_max 46.468
_cell_measurement_theta_min 4.693
_cell_volume 2659.24(18)
_computing_cell_refinement 'Bruker APEX'
_computing_data_collection 'Bruker APEX'
_computing_data_reduction 'Bruker SHELXTL'
_computing_molecular_graphics 'Bruker SHELXTL'
_computing_publication_material 'Bruker SHELXTL'
_computing_structure_refinement 'SHELXL-97 (Sheldrick, 1997)'
_computing_structure_solution 'SHELXS-97 (Sheldrick, 1990)'
_diffrn_ambient_temperature 100(2)
_diffrn_measured_fraction_theta_full 0.998
_diffrn_measured_fraction_theta_max 0.998
_diffrn_measurement_device_type 'CCD area detector'
_diffrn_measurement_method 'phi and omega scans'
_diffrn_radiation_monochromator graphite
_diffrn_radiation_source 'fine-focus sealed tube'
_diffrn_radiation_type MoK\a
_diffrn_radiation_wavelength 0.71073
_diffrn_reflns_av_R_equivalents 0.0431
_diffrn_reflns_av_sigmaI/netI 0.0520
_diffrn_reflns_limit_h_max 9
_diffrn_reflns_limit_h_min -10
_diffrn_reflns_limit_k_max 20
_diffrn_reflns_limit_k_min -20
_diffrn_reflns_limit_l_max 16
_diffrn_reflns_limit_l_min -11
_diffrn_reflns_number 12571
_diffrn_reflns_theta_full 23.27
_diffrn_reflns_theta_max 23.27
_diffrn_reflns_theta_min 1.79
_exptl_absorpt_coefficient_mu 1.896
_exptl_absorpt_correction_type none
_exptl_crystal_colour orange
_exptl_crystal_density_diffrn 1.780
_exptl_crystal_density_method 'not measured'
_exptl_crystal_description prismatic
_exptl_crystal_F_000 1416
_exptl_crystal_size_max 0.195
_exptl_crystal_size_mid 0.062
_exptl_crystal_size_min 0.035
_refine_diff_density_max 0.526
_refine_diff_density_min -0.402
_refine_diff_density_rms 0.085
_refine_ls_extinction_method none
_refine_ls_goodness_of_fit_ref 0.929
_refine_ls_hydrogen_treatment mixed
_refine_ls_matrix_type full
_refine_ls_number_parameters 325
_refine_ls_number_reflns 3817
_refine_ls_number_restraints 0
_refine_ls_restrained_S_all 0.929
_refine_ls_R_factor_all 0.0394
_refine_ls_R_factor_gt 0.0287
_refine_ls_shift/su_max 0.001
_refine_ls_shift/su_mean 0.000
_refine_ls_structure_factor_coef Fsqd
_refine_ls_weighting_details 'calc w=1/[\s^2^(Fo^2^)+(0.0142P)^2^+0.0000P] where P=(Fo^2^+2Fc^2^)/3'
_refine_ls_weighting_scheme calc
_refine_ls_wR_factor_gt 0.0502
_refine_ls_wR_factor_ref 0.0526
_reflns_number_gt 3115
_reflns_number_total 3817
_reflns_threshold_expression >2sigma(I)
_cod_data_source_file ic051053qsup2.cif
_cod_data_source_block c:\sir97\chaker\l217\l217m
_cod_depositor_comments
;
The following automatic conversions were performed:

'_symmetry_cell_setting' value 'Monoclinic' changed to 'monoclinic'
according to /home/saulius/struct/CIF-dictionaries/cif_core.dic
dictionary named 'cif_core.dic' version 2.4.2 from 2011-04-26.

Automatic conversion script
Id: cif_fix_values 1891 2012-01-12 08:04:46Z andrius 
;
_cod_original_sg_symbol_H-M P2(1)/n
_cod_database_code 4331562

loop_
_symmetry_equiv_pos_as_xyz
'x, y, z'
'-x+1/2, y+1/2, -z+1/2'
'-x, -y, -z'
'x-1/2, -y-1/2, z-1/2'

loop_
_atom_site_label
_atom_site_type_symbol
_atom_site_fract_x
_atom_site_fract_y
_atom_site_fract_z
_atom_site_U_iso_or_equiv
_atom_site_adp_type
_atom_site_occupancy
_atom_site_symmetry_multiplicity
_atom_site_calc_flag
_atom_site_refinement_flags
Ru1 Ru 0.57708(3) 0.278655(18) 0.05216(2) 0.01385(10) Uani 1 1 d .
I1 I 0.40478(3) 0.226555(15) -0.09968(2) 0.02027(9) Uani 1 1 d .
P1 P 0.62069(11) 0.16826(6) 0.11775(8) 0.0138(3) Uani 1 1 d .
P2 P 0.75615(11) 0.28146(6) -0.03227(8) 0.0131(3) Uani 1 1 d .
N1 N 0.6104(4) 0.08679(17) 0.2783(2) 0.0190(9) Uani 1 1 d .
N2 N 0.7898(3) 0.05471(17) 0.1835(2) 0.0176(9) Uani 1 1 d .
N3 N 0.5471(4) 0.02539(17) 0.1265(3) 0.0200(9) Uani 1 1 d .
C10 C 0.5173(4) 0.0907(2) 0.0708(3) 0.0185(11) Uani 1 1 d .
H10A H 0.4212 0.1022 0.0682 0.022 Uiso 1 1 calc R
H10B H 0.5338 0.0817 0.0072 0.022 Uiso 1 1 calc R
C11 C 0.5878(4) 0.1586(2) 0.2406(3) 0.0209(11) Uani 1 1 d .
H11A H 0.6467 0.1912 0.2798 0.025 Uiso 1 1 calc R
H11B H 0.4940 0.1721 0.2436 0.025 Uiso 1 1 calc R
C12 C 0.7901(4) 0.1240(2) 0.1366(3) 0.0171(11) Uani 1 1 d .
H12A H 0.8210 0.1175 0.0765 0.020 Uiso 1 1 calc R
H12B H 0.8551 0.1549 0.1741 0.020 Uiso 1 1 calc R
C13 C 0.6915(4) 0.0058(2) 0.1303(3) 0.0210(11) Uani 1 1 d .
H13A H 0.7120 0.0029 0.0668 0.025 Uiso 1 1 calc R
H13B H 0.7049 -0.0411 0.1579 0.025 Uiso 1 1 calc R
C14 C 0.5203(4) 0.0357(2) 0.2221(3) 0.0251(12) Uani 1 1 d .
H14A H 0.5285 -0.0099 0.2538 0.030 Uiso 1 1 calc R
H14B H 0.4265 0.0515 0.2198 0.030 Uiso 1 1 calc R
C15 C 0.7520(4) 0.0639(2) 0.2772(3) 0.0222(11) Uani 1 1 d .
H15A H 0.8129 0.0988 0.3108 0.027 Uiso 1 1 calc R
H15B H 0.7664 0.0193 0.3107 0.027 Uiso 1 1 calc R
C21 C 0.7144(4) 0.3257(2) -0.1458(3) 0.0139(10) Uani 1 1 d .
C22 C 0.6678(4) 0.3960(2) -0.1492(3) 0.0182(11) Uani 1 1 d .
H22 H 0.6638 0.4202 -0.0935 0.022 Uiso 1 1 calc R
C23 C 0.6277(4) 0.4300(2) -0.2330(3) 0.0178(11) Uani 1 1 d .
H23 H 0.5965 0.4766 -0.2336 0.021 Uiso 1 1 calc R
C24 C 0.6341(4) 0.3946(2) -0.3166(3) 0.0186(11) Uani 1 1 d .
H24 H 0.6085 0.4178 -0.3734 0.022 Uiso 1 1 calc R
C25 C 0.6780(4) 0.3254(2) -0.3156(3) 0.0183(11) Uani 1 1 d .
H25 H 0.6818 0.3017 -0.3716 0.022 Uiso 1 1 calc R
C26 C 0.7169(4) 0.2909(2) -0.2306(3) 0.0162(11) Uani 1 1 d .
H26 H 0.7452 0.2438 -0.2305 0.019 Uiso 1 1 calc R
C31 C 0.8427(4) 0.2011(2) -0.0651(3) 0.0130(10) Uani 1 1 d .
C32 C 0.9831(4) 0.1957(2) -0.0582(3) 0.0151(10) Uani 1 1 d .
H32 H 1.0370 0.2350 -0.0390 0.018 Uiso 1 1 calc R
C33 C 1.0450(4) 0.1332(2) -0.0791(3) 0.0170(11) Uani 1 1 d .
H33 H 1.1398 0.1306 -0.0735 0.020 Uiso 1 1 calc R
C34 C 0.9664(4) 0.0745(2) -0.1085(3) 0.0186(11) Uani 1 1 d .
H34 H 1.0079 0.0321 -0.1220 0.022 Uiso 1 1 calc R
C35 C 0.8259(4) 0.0792(2) -0.1178(3) 0.0176(11) Uani 1 1 d .
H35 H 0.7726 0.0400 -0.1387 0.021 Uiso 1 1 calc R
C36 C 0.7634(4) 0.1415(2) -0.0963(3) 0.0148(10) Uani 1 1 d .
H36 H 0.6686 0.1439 -0.1025 0.018 Uiso 1 1 calc R
C41 C 0.9007(4) 0.3344(2) 0.0240(3) 0.0118(10) Uani 1 1 d .
C42 C 0.9394(4) 0.3274(2) 0.1204(3) 0.0166(11) Uani 1 1 d .
H42 H 0.8930 0.2956 0.1537 0.020 Uiso 1 1 calc R
C43 C 1.0459(4) 0.3669(2) 0.1671(3) 0.0189(11) Uani 1 1 d .
H43 H 1.0714 0.3616 0.2313 0.023 Uiso 1 1 calc R
C44 C 1.1145(4) 0.4145(2) 0.1179(3) 0.0197(11) Uani 1 1 d .
H44 H 1.1844 0.4423 0.1493 0.024 Uiso 1 1 calc R
C45 C 1.0797(4) 0.4209(2) 0.0231(3) 0.0180(11) Uani 1 1 d .
H45 H 1.1276 0.4522 -0.0099 0.022 Uiso 1 1 calc R
C46 C 0.9738(4) 0.3811(2) -0.0240(3) 0.0172(11) Uani 1 1 d .
H46 H 0.9512 0.3857 -0.0886 0.021 Uiso 1 1 calc R
C51 C 0.4045(5) 0.3397(2) 0.0930(3) 0.0277(13) Uani 1 1 d .
H51 H 0.3139 0.3267 0.0744 0.033 Uiso 1 1 calc R
C52 C 0.4863(5) 0.3181(2) 0.1746(3) 0.0250(12) Uani 1 1 d .
H52 H 0.4591 0.2892 0.2207 0.030 Uiso 1 1 calc R
C53 C 0.6170(5) 0.3473(2) 0.1757(3) 0.0227(12) Uani 1 1 d .
H53 H 0.6924 0.3402 0.2215 0.027 Uiso 1 1 calc R
C54 C 0.6131(4) 0.3894(2) 0.0944(3) 0.0195(11) Uani 1 1 d .
H54 H 0.6856 0.4157 0.0780 0.023 Uiso 1 1 calc R
C55 C 0.4830(4) 0.3852(2) 0.0427(3) 0.0233(12) Uani 1 1 d .
H55 H 0.4530 0.4077 -0.0139 0.028 Uiso 1 1 calc R

loop_
_atom_site_aniso_label
_atom_site_aniso_U_11
_atom_site_aniso_U_22
_atom_site_aniso_U_33
_atom_site_aniso_U_23
_atom_site_aniso_U_13
_atom_site_aniso_U_12
Ru1 0.0125(2) 0.0141(2) 0.0149(2) 0.00021(18) 0.00194(16) 0.00165(16)
I1 0.01494(17) 0.02478(18) 0.01933(19) 0.00191(15) -0.00324(13) -0.00119(13)
P1 0.0137(6) 0.0148(6) 0.0128(7) 0.0001(5) 0.0020(5) 0.0001(5)
P2 0.0133(6) 0.0141(6) 0.0115(7) 0.0004(5) 0.0008(5) 0.0006(5)
N1 0.024(2) 0.018(2) 0.016(2) 0.0060(18) 0.0074(18) 0.0019(17)
N2 0.021(2) 0.017(2) 0.015(2) 0.0069(18) 0.0030(18) 0.0036(17)
N3 0.021(2) 0.017(2) 0.022(2) 0.0017(18) 0.0049(19) -0.0021(17)
C10 0.019(3) 0.018(3) 0.018(3) 0.000(2) 0.002(2) 0.001(2)
C11 0.021(3) 0.027(3) 0.015(3) -0.001(2) 0.002(2) 0.001(2)
C12 0.014(3) 0.022(3) 0.016(3) -0.002(2) 0.004(2) 0.002(2)
C13 0.028(3) 0.014(2) 0.021(3) 0.001(2) 0.003(2) 0.002(2)
C14 0.023(3) 0.022(3) 0.031(3) 0.010(2) 0.007(2) -0.004(2)
C15 0.025(3) 0.020(3) 0.020(3) 0.008(2) -0.001(2) 0.004(2)
C21 0.009(2) 0.020(3) 0.012(3) 0.001(2) 0.0004(19) -0.0013(19)
C22 0.021(3) 0.022(3) 0.011(3) -0.002(2) 0.001(2) 0.001(2)
C23 0.015(3) 0.016(3) 0.021(3) 0.007(2) 0.000(2) 0.0022(19)
C24 0.018(3) 0.024(3) 0.011(3) 0.008(2) -0.003(2) -0.006(2)
C25 0.022(3) 0.025(3) 0.007(3) -0.003(2) 0.001(2) -0.005(2)
C26 0.013(2) 0.015(3) 0.021(3) 0.006(2) 0.001(2) -0.0011(18)
C31 0.015(3) 0.019(3) 0.004(2) 0.0040(19) 0.000(2) 0.0020(19)
C32 0.016(3) 0.017(2) 0.012(3) -0.003(2) 0.002(2) -0.002(2)
C33 0.011(2) 0.026(3) 0.013(3) -0.001(2) 0.000(2) 0.001(2)
C34 0.020(3) 0.020(3) 0.016(3) 0.000(2) 0.002(2) 0.008(2)
C35 0.024(3) 0.013(3) 0.015(3) -0.003(2) 0.003(2) 0.000(2)
C36 0.013(2) 0.021(3) 0.010(3) 0.005(2) 0.002(2) 0.002(2)
C41 0.013(2) 0.012(2) 0.011(3) -0.004(2) 0.002(2) 0.0039(19)
C42 0.018(3) 0.013(2) 0.020(3) 0.000(2) 0.007(2) 0.005(2)
C43 0.016(3) 0.026(3) 0.014(3) -0.006(2) 0.000(2) 0.006(2)
C44 0.007(2) 0.020(3) 0.031(3) -0.011(2) 0.000(2) 0.000(2)
C45 0.014(3) 0.018(3) 0.023(3) 0.002(2) 0.005(2) -0.0008(19)
C46 0.016(3) 0.019(2) 0.016(3) 0.000(2) -0.002(2) 0.001(2)
C51 0.019(3) 0.021(3) 0.046(4) -0.009(3) 0.015(3) 0.006(2)
C52 0.038(3) 0.020(3) 0.022(3) -0.001(2) 0.022(3) 0.008(2)
C53 0.031(3) 0.022(3) 0.017(3) -0.006(2) 0.007(2) 0.011(2)
C54 0.026(3) 0.012(2) 0.022(3) -0.004(2) 0.009(2) 0.001(2)
C55 0.032(3) 0.015(3) 0.023(3) 0.001(2) 0.000(2) 0.011(2)

loop_
_atom_type_symbol
_atom_type_description
_atom_type_scat_dispersion_real
_atom_type_scat_dispersion_imag
_atom_type_scat_source
C C 0.0033 0.0016 'International Tables Vol C Tables 4.2.6.8 and 6.1.1.4'
H H 0.0000 0.0000 'International Tables Vol C Tables 4.2.6.8 and 6.1.1.4'
N N 0.0061 0.0033 'International Tables Vol C Tables 4.2.6.8 and 6.1.1.4'
P P 0.1023 0.0942 'International Tables Vol C Tables 4.2.6.8 and 6.1.1.4'
Ru Ru -1.2594 0.8363 'International Tables Vol C Tables 4.2.6.8 and 6.1.1.4'
I I -0.4742 1.8119 'International Tables Vol C Tables 4.2.6.8 and 6.1.1.4'

loop_
_geom_angle_atom_site_label_1
_geom_angle_atom_site_label_2
_geom_angle_atom_site_label_3
_geom_angle
C54 Ru1 C53 37.67(14)
C54 Ru1 C55 36.92(15)
C53 Ru1 C55 62.50(16)
C54 Ru1 C51 61.96(16)
C53 Ru1 C51 61.92(17)
C55 Ru1 C51 37.66(15)
C54 Ru1 C52 61.89(16)
C53 Ru1 C52 37.04(15)
C55 Ru1 C52 61.98(17)
C51 Ru1 C52 36.48(15)
C54 Ru1 P2 91.12(12)
C53 Ru1 P2 111.01(12)
C55 Ru1 P2 107.33(12)
C51 Ru1 P2 144.85(13)
C52 Ru1 P2 148.03(12)
C54 Ru1 P1 137.26(12)
C53 Ru1 P1 101.37(12)
C55 Ru1 P1 154.04(13)
C51 Ru1 P1 117.75(13)
C52 Ru1 P1 92.70(12)
P2 Ru1 P1 97.31(4)
C54 Ru1 I1 128.19(11)
C53 Ru1 I1 151.07(12)
C55 Ru1 I1 93.94(12)
C51 Ru1 I1 89.22(13)
C52 Ru1 I1 118.49(12)
P2 Ru1 I1 91.18(3)
P1 Ru1 I1 93.59(3)
C10 P1 C12 97.93(18)
C10 P1 C11 96.15(19)
C12 P1 C11 95.58(19)
C10 P1 Ru1 120.10(14)
C12 P1 Ru1 125.25(14)
C11 P1 Ru1 115.69(14)
C21 P2 C41 102.00(18)
C21 P2 C31 101.27(18)
C41 P2 C31 101.54(18)
C21 P2 Ru1 113.37(13)
C41 P2 Ru1 112.95(14)
C31 P2 Ru1 123.00(14)
C11 N1 C15 111.1(3)
C11 N1 C14 110.6(3)
C15 N1 C14 107.7(3)
C15 N2 C12 109.8(3)
C15 N2 C13 108.5(3)
C12 N2 C13 111.2(3)
C14 N3 C13 108.1(3)
C14 N3 C10 110.9(3)
C13 N3 C10 110.1(3)
N3 C10 P1 113.7(3)
N1 C11 P1 114.1(3)
N2 C12 P1 113.7(3)
N3 C13 N2 115.3(3)
N3 C14 N1 115.4(3)
N2 C15 N1 114.7(4)
C26 C21 C22 117.5(4)
C26 C21 P2 122.9(3)
C22 C21 P2 119.4(3)
C23 C22 C21 121.4(4)
C22 C23 C24 119.9(4)
C25 C24 C23 120.0(4)
C24 C25 C26 119.9(4)
C21 C26 C25 121.2(4)
C32 C31 C36 118.2(4)
C32 C31 P2 122.9(3)
C36 C31 P2 118.8(3)
C31 C32 C33 121.3(4)
C34 C33 C32 120.1(4)
C35 C34 C33 119.5(4)
C34 C35 C36 120.7(4)
C35 C36 C31 120.2(4)
C46 C41 C42 118.2(4)
C46 C41 P2 123.6(3)
C42 C41 P2 118.2(3)
C43 C42 C41 120.9(4)
C44 C43 C42 119.6(4)
C45 C44 C43 120.2(4)
C44 C45 C46 120.4(4)
C45 C46 C41 120.7(4)
C52 C51 C55 108.4(4)
C52 C51 Ru1 72.4(3)
C55 C51 Ru1 71.1(2)
C51 C52 C53 108.4(4)
C51 C52 Ru1 71.1(3)
C53 C52 Ru1 70.1(2)
C52 C53 C54 107.3(4)
C52 C53 Ru1 72.8(3)
C54 C53 Ru1 71.0(2)
C55 C54 C53 108.9(4)
C55 C54 Ru1 72.3(2)
C53 C54 Ru1 71.4(2)
C54 C55 C51 106.9(4)
C54 C55 Ru1 70.8(2)
C51 C55 Ru1 71.3(2)

loop_
_geom_bond_atom_site_label_1
_geom_bond_atom_site_label_2
_geom_bond_distance
Ru1 C54 2.186(4)
Ru1 C53 2.191(4)
Ru1 C55 2.206(4)
Ru1 C51 2.209(4)
Ru1 C52 2.226(4)
Ru1 P2 2.2946(12)
Ru1 P1 2.2979(11)
Ru1 I1 2.7514(4)
P1 C10 1.852(4)
P1 C12 1.855(4)
P1 C11 1.859(4)
P2 C21 1.831(4)
P2 C41 1.832(4)
P2 C31 1.835(4)
N1 C11 1.462(5)
N1 C15 1.468(5)
N1 C14 1.472(5)
N2 C15 1.466(5)
N2 C12 1.470(5)
N2 C13 1.470(5)
N3 C14 1.457(5)
N3 C13 1.469(5)
N3 C10 1.476(5)
C21 C26 1.392(5)
C21 C22 1.399(5)
C22 C23 1.375(5)
C23 C24 1.389(6)
C24 C25 1.372(5)
C25 C26 1.392(5)
C31 C32 1.381(5)
C31 C36 1.404(5)
C32 C33 1.382(5)
C33 C34 1.381(5)
C34 C35 1.380(5)
C35 C36 1.382(5)
C41 C46 1.387(5)
C41 C42 1.394(5)
C42 C43 1.382(5)
C43 C44 1.382(6)
C44 C45 1.366(6)
C45 C46 1.383(5)
C51 C52 1.388(6)
C51 C55 1.425(6)
C52 C53 1.403(6)
C53 C54 1.413(6)
C54 C55 1.391(6)
